data_4339318
loop_
_publ_author_name
'Hamaguchi, Tomohiko'
'Ujimoto, Kikujiro'
'Ando, Isao'

_publ_section_title
;
 Novel 2-mercaptopyridine-ruthenium complex exhibiting electrochemically
 induced linkage isomerization switched on/off by protolysis.
;
_journal_issue 25
_journal_name_full 'Inorganic chemistry'
_journal_page_first 10455
_journal_page_last 10457
_journal_paper_doi 10.1021/ic701186k
_journal_volume 46
_journal_year 2007
_chemical_formula_sum 'C54 H45 B N6 Ru S'
_chemical_formula_weight 921.90
_chemical_name_systematic
; 
 ? 
;
_space_group_IT_number 15
_symmetry_cell_setting monoclinic
_symmetry_space_group_name_Hall '-C 2yc'
_symmetry_space_group_name_H-M 'C 1 2/c 1'
_atom_sites_solution_hydrogens geom
_atom_sites_solution_primary direct
_atom_sites_solution_secondary difmap
_audit_creation_method SHELXL-97
_cell_angle_alpha 90.00
_cell_angle_beta 115.828(4)
_cell_angle_gamma 90.00
_cell_formula_units_Z 8
_cell_length_a 33.696(10)
_cell_length_b 9.513(3)
_cell_length_c 30.793(8)
_cell_measurement_reflns_used 360
_cell_measurement_temperature 100(2)
_cell_measurement_theta_max 13.68
_cell_measurement_theta_min 2.24
_cell_volume 8885(4)
_computing_cell_refinement 'APEX2 (Bruker AXS, 2006)'
_computing_data_collection 'APEX2 (Bruker AXS, 2006)'
_computing_data_reduction 'SAINT (Bruker AXS, 2004)'
_computing_structure_refinement 'SHELXL-97 (Sheldrick, 1997)'
_computing_structure_solution 'SHELXS-97 (Sheldrick, 1990)'
_diffrn_ambient_temperature 100(2)
_diffrn_detector_area_resol_mean 8.333
_diffrn_measured_fraction_theta_full 0.996
_diffrn_measured_fraction_theta_max 0.996
_diffrn_measurement_device_type 'Bruker APEXII CCD area detector'
_diffrn_measurement_method 'phi and omega scans'
_diffrn_radiation_monochromator 'multilayer confocal mirror'
_diffrn_radiation_source 'fine-focus rotating anode'
_diffrn_radiation_type MoK\a
_diffrn_radiation_wavelength 0.71073
_diffrn_reflns_av_R_equivalents 0.1651
_diffrn_reflns_av_sigmaI/netI 0.2630
_diffrn_reflns_limit_h_max 33
_diffrn_reflns_limit_h_min -35
_diffrn_reflns_limit_k_max 10
_diffrn_reflns_limit_k_min -5
_diffrn_reflns_limit_l_max 32
_diffrn_reflns_limit_l_min -23
_diffrn_reflns_number 11939
_diffrn_reflns_theta_full 21.97
_diffrn_reflns_theta_max 21.97
_diffrn_reflns_theta_min 1.34
_exptl_absorpt_coefficient_mu 0.445
_exptl_absorpt_correction_T_max 0.9956
_exptl_absorpt_correction_T_min 0.9868
_exptl_absorpt_correction_type empirical
_exptl_crystal_colour black
_exptl_crystal_density_diffrn 1.378
_exptl_crystal_density_method 'not measured'
_exptl_crystal_description 'thin film'
_exptl_crystal_F_000 3808
_exptl_crystal_size_max 0.03
_exptl_crystal_size_mid 0.03
_exptl_crystal_size_min 0.01
_refine_diff_density_max 0.470
_refine_diff_density_min -0.481
_refine_diff_density_rms 0.110
_refine_ls_extinction_method none
_refine_ls_goodness_of_fit_ref 0.924
_refine_ls_hydrogen_treatment constr
_refine_ls_matrix_type full
_refine_ls_number_parameters 568
_refine_ls_number_reflns 5397
_refine_ls_number_restraints 402
_refine_ls_restrained_S_all 0.900
_refine_ls_R_factor_all 0.1922
_refine_ls_R_factor_gt 0.0675
_refine_ls_shift/su_max 0.000
_refine_ls_shift/su_mean 0.000
_refine_ls_structure_factor_coef Fsqd
_refine_ls_weighting_details 'calc w=1/[\s^2^(Fo^2^)+(0.0252P)^2^+0.0000P] where P=(Fo^2^+2Fc^2^)/3'
_refine_ls_weighting_scheme calc
_refine_ls_wR_factor_gt 0.0891
_refine_ls_wR_factor_ref 0.1193
_reflns_number_gt 2431
_reflns_number_total 5397
_reflns_threshold_expression >2sigma(I)
_cod_data_source_file ic701186k-file002.cif
_cod_data_source_block ru2pysh
_cod_depositor_comments
;
The following automatic conversions were performed:

'_symmetry_cell_setting' value 'Monoclinic' changed to 'monoclinic'
according to
/usr/data/users/saulius/automatic-downloads/retrospective/ACS/lib/dictionaries/cif_core.dic
dictionary named 'cif_core.dic' version 2.4.2 from 2011-04-26.

Automatic conversion script
Id: cif_fix_values 2281 2013-09-26 08:29:07Z andrius 
;
_cod_original_sg_symbol_H-M C2/c
_cod_database_code 4339318

loop_
_symmetry_equiv_pos_as_xyz
'x, y, z'
'-x, y, -z+1/2'
'x+1/2, y+1/2, z'
'-x+1/2, y+1/2, -z+1/2'
'-x, -y, -z'
'x, -y, z-1/2'
'-x+1/2, -y+1/2, -z'
'x+1/2, -y+1/2, z-1/2'

loop_
_atom_site_label
_atom_site_type_symbol
_atom_site_fract_x
_atom_site_fract_y
_atom_site_fract_z
_atom_site_U_iso_or_equiv
_atom_site_adp_type
_atom_site_occupancy
_atom_site_symmetry_multiplicity
_atom_site_calc_flag
_atom_site_refinement_flags
Ru1 Ru 0.86495(3) 0.04216(9) 1.03438(3) 0.0204(2) Uani 1 1 d .
N1 N 0.9234(3) 0.1472(9) 1.0721(3) 0.028(2) Uani 1 1 d U
N2 N 0.8980(2) -0.1026(8) 1.0879(3) 0.024(2) Uani 1 1 d U
N3 N 0.8358(2) 0.1439(8) 1.0710(3) 0.016(2) Uani 1 1 d U
N4 N 0.8349(2) 0.2085(8) 0.9894(3) 0.015(2) Uani 1 1 d U
N5 N 0.8906(2) -0.0606(9) 0.9919(2) 0.022(2) Uani 1 1 d U
S1 S 0.79839(8) -0.0932(3) 0.99972(9) 0.0278(8) Uani 1 1 d U
C1 C 0.9366(3) 0.2708(12) 1.0636(3) 0.037(3) Uani 1 1 d U
H1 H 0.9158 0.3233 1.0373 0.044 Uiso 1 1 calc R
C2 C 0.9774(3) 0.3311(11) 1.0892(3) 0.038(3) Uani 1 1 d U
H2 H 0.9844 0.4205 1.0807 0.045 Uiso 1 1 calc R
C3 C 1.0079(3) 0.2558(12) 1.1280(3) 0.038(3) Uani 1 1 d U
H3 H 1.0363 0.2945 1.1464 0.045 Uiso 1 1 calc R
C4 C 0.9977(3) 0.1255(11) 1.1403(4) 0.037(3) Uani 1 1 d U
H4 H 1.0186 0.0741 1.1669 0.044 Uiso 1 1 calc R
C5 C 0.9542(3) 0.0708(12) 1.1113(3) 0.030(2) Uani 1 1 d U
C6 C 0.9385(3) -0.0644(11) 1.1215(3) 0.029(2) Uani 1 1 d U
C7 C 0.9630(3) -0.1444(11) 1.1619(4) 0.036(3) Uani 1 1 d U
H5 H 0.9909 -0.1129 1.1852 0.044 Uiso 1 1 calc R
C8 C 0.9461(3) -0.2687(12) 1.1674(4) 0.042(3) Uani 1 1 d U
H6 H 0.9621 -0.3235 1.1954 0.050 Uiso 1 1 calc R
C9 C 0.9053(3) -0.3181(11) 1.1325(4) 0.044(3) Uani 1 1 d U
H7 H 0.8937 -0.4069 1.1350 0.053 Uiso 1 1 calc R
C10 C 0.8830(3) -0.2265(11) 1.0933(3) 0.033(3) Uani 1 1 d U
H8 H 0.8552 -0.2559 1.0691 0.040 Uiso 1 1 calc R
C11 C 0.8337(3) 0.0971(10) 1.1121(3) 0.026(3) Uani 1 1 d U
H9 H 0.8488 0.0126 1.1264 0.031 Uiso 1 1 calc R
C12 C 0.8110(3) 0.1653(10) 1.1339(3) 0.025(3) Uani 1 1 d U
H10 H 0.8115 0.1306 1.1631 0.030 Uiso 1 1 calc R
C13 C 0.7876(3) 0.2836(10) 1.1127(3) 0.030(3) Uani 1 1 d U
H11 H 0.7709 0.3320 1.1261 0.037 Uiso 1 1 calc R
C14 C 0.7893(3) 0.3308(10) 1.0708(3) 0.028(3) Uani 1 1 d U
H12 H 0.7733 0.4129 1.0554 0.033 Uiso 1 1 calc R
C15 C 0.8133(3) 0.2624(11) 1.0509(3) 0.021(2) Uani 1 1 d U
C16 C 0.8142(3) 0.3052(10) 1.0051(3) 0.020(2) Uani 1 1 d U
C17 C 0.7968(3) 0.4306(10) 0.9816(3) 0.027(2) Uani 1 1 d U
H13 H 0.7836 0.4957 0.9948 0.033 Uiso 1 1 calc R
C18 C 0.7989(3) 0.4587(11) 0.9393(3) 0.026(2) Uani 1 1 d U
H14 H 0.7878 0.5445 0.9227 0.032 Uiso 1 1 calc R
C19 C 0.8178(3) 0.3590(10) 0.9208(3) 0.024(3) Uani 1 1 d U
H15 H 0.8181 0.3737 0.8904 0.029 Uiso 1 1 calc R
C20 C 0.8359(3) 0.2405(10) 0.9466(3) 0.021(2) Uani 1 1 d U
H16 H 0.8500 0.1764 0.9342 0.025 Uiso 1 1 calc R
C21 C 0.9176(3) 0.0051(10) 0.9759(3) 0.031(3) Uani 1 1 d U
H17 H 0.9273 0.0979 0.9866 0.037 Uiso 1 1 calc R
C22 C 0.9313(3) -0.0602(12) 0.9441(3) 0.036(3) Uani 1 1 d U
H18 H 0.9492 -0.0114 0.9323 0.043 Uiso 1 1 calc R
C23 C 0.9182(3) -0.1976(12) 0.9300(3) 0.037(3) Uani 1 1 d U
H19 H 0.9264 -0.2447 0.9080 0.045 Uiso 1 1 calc R
C24 C 0.8935(3) -0.2616(12) 0.9483(4) 0.041(3) Uani 1 1 d U
H20 H 0.8849 -0.3563 0.9394 0.049 Uiso 1 1 calc R
C25 C 0.8803(3) -0.1963(11) 0.9794(3) 0.032(3) Uani 1 1 d U
H21 H 0.8636 -0.2471 0.9923 0.039 Uiso 1 1 calc R
C26 C 0.7773(3) -0.1152(10) 0.9374(3) 0.024(2) Uani 1 1 d U
N6 N 0.7962(2) -0.0513(9) 0.9116(3) 0.030(2) Uani 1 1 d U
C27 C 0.7783(3) -0.0705(11) 0.8635(3) 0.030(3) Uani 1 1 d U
H22 H 0.7919 -0.0269 0.8457 0.035 Uiso 1 1 calc R
C28 C 0.7412(3) -0.1505(11) 0.8389(4) 0.033(3) Uani 1 1 d U
H23 H 0.7296 -0.1606 0.8048 0.039 Uiso 1 1 calc R
C29 C 0.7208(3) -0.2158(11) 0.8637(4) 0.033(3) Uani 1 1 d U
H24 H 0.6949 -0.2701 0.8469 0.039 Uiso 1 1 calc R
C30 C 0.7387(3) -0.2011(10) 0.9136(3) 0.027(3) Uani 1 1 d U
H25 H 0.7257 -0.2471 0.9316 0.032 Uiso 1 1 calc R
B1 B 0.3876(4) 0.8064(12) 0.8131(4) 0.017(2) Uani 1 1 d U
C31 C 0.4033(3) 0.9123(9) 0.7818(3) 0.017(2) Uani 1 1 d U
C32 C 0.4459(3) 0.9648(11) 0.7966(3) 0.023(2) Uani 1 1 d U
H26 H 0.4676 0.9389 0.8276 0.028 Uiso 1 1 calc R
C33 C 0.4585(3) 1.0529(11) 0.7685(3) 0.032(3) Uani 1 1 d U
H27 H 0.4878 1.0869 0.7805 0.038 Uiso 1 1 calc R
C34 C 0.4276(3) 1.0895(9) 0.7232(3) 0.027(3) Uani 1 1 d U
H28 H 0.4356 1.1498 0.7038 0.033 Uiso 1 1 calc R
C35 C 0.3852(3) 1.0394(11) 0.7059(3) 0.025(2) Uani 1 1 d U
H29 H 0.3640 1.0626 0.6742 0.030 Uiso 1 1 calc R
C36 C 0.3737(3) 0.9552(10) 0.7349(3) 0.023(2) Uani 1 1 d U
H30 H 0.3440 0.9240 0.7227 0.028 Uiso 1 1 calc R
C37 C 0.3382(3) 0.8617(10) 0.8053(3) 0.018(2) Uani 1 1 d U
C38 C 0.3309(3) 1.0057(10) 0.8101(3) 0.023(3) Uani 1 1 d U
H31 H 0.3546 1.0694 0.8169 0.027 Uiso 1 1 calc R
C39 C 0.2906(3) 1.0599(12) 0.8053(3) 0.030(3) Uani 1 1 d U
H32 H 0.2878 1.1574 0.8101 0.036 Uiso 1 1 calc R
C40 C 0.2553(3) 0.9728(11) 0.7939(3) 0.026(2) Uani 1 1 d U
H33 H 0.2277 1.0094 0.7899 0.032 Uiso 1 1 calc R
C41 C 0.2601(3) 0.8328(11) 0.7882(3) 0.023(2) Uani 1 1 d U
H34 H 0.2356 0.7714 0.7801 0.027 Uiso 1 1 calc R
C42 C 0.3008(3) 0.7789(11) 0.7941(3) 0.024(2) Uani 1 1 d U
H35 H 0.3031 0.6806 0.7904 0.028 Uiso 1 1 calc R
C43 C 0.4228(3) 0.8156(10) 0.8709(3) 0.020(2) Uani 1 1 d U
C44 C 0.4630(3) 0.7436(10) 0.8874(3) 0.026(3) Uani 1 1 d U
H36 H 0.4690 0.6893 0.8650 0.031 Uiso 1 1 calc R
C45 C 0.4949(3) 0.7483(10) 0.9356(3) 0.034(3) Uani 1 1 d U
H37 H 0.5220 0.6990 0.9453 0.041 Uiso 1 1 calc R
C46 C 0.4867(4) 0.8242(10) 0.9685(4) 0.036(3) Uani 1 1 d U
H38 H 0.5079 0.8265 1.0013 0.043 Uiso 1 1 calc R
C47 C 0.4480(3) 0.8971(10) 0.9542(3) 0.032(3) Uani 1 1 d U
H39 H 0.4423 0.9504 0.9770 0.038 Uiso 1 1 calc R
C48 C 0.4164(3) 0.8922(9) 0.9051(3) 0.020(2) Uani 1 1 d U
H40 H 0.3898 0.9440 0.8956 0.024 Uiso 1 1 calc R
C49 C 0.3852(3) 0.6432(10) 0.7960(3) 0.018(2) Uani 1 1 d U
C50 C 0.3962(3) 0.5978(11) 0.7600(3) 0.025(3) Uani 1 1 d U
H41 H 0.4048 0.6658 0.7431 0.030 Uiso 1 1 calc R
C51 C 0.3953(3) 0.4553(12) 0.7472(3) 0.029(2) Uani 1 1 d U
H42 H 0.4037 0.4284 0.7227 0.035 Uiso 1 1 calc R
C52 C 0.3821(3) 0.3558(11) 0.7702(3) 0.031(3) Uani 1 1 d U
H43 H 0.3799 0.2599 0.7608 0.038 Uiso 1 1 calc R
C53 C 0.3720(3) 0.3963(11) 0.8073(3) 0.028(3) Uani 1 1 d U
H44 H 0.3634 0.3276 0.8239 0.034 Uiso 1 1 calc R
C54 C 0.3743(3) 0.5371(12) 0.8205(3) 0.024(2) Uani 1 1 d U
H45 H 0.3684 0.5620 0.8469 0.029 Uiso 1 1 calc R

loop_
_atom_site_aniso_label
_atom_site_aniso_U_11
_atom_site_aniso_U_22
_atom_site_aniso_U_33
_atom_site_aniso_U_23
_atom_site_aniso_U_13
_atom_site_aniso_U_12
Ru1 0.0203(5) 0.0225(5) 0.0183(5) 0.0031(5) 0.0083(4) 0.0049(6)
N1 0.031(5) 0.028(5) 0.025(5) 0.008(4) 0.013(4) 0.001(4)
N2 0.018(4) 0.035(5) 0.022(4) 0.008(4) 0.011(4) -0.002(4)
N3 0.020(4) 0.017(5) 0.015(4) 0.001(4) 0.011(4) 0.006(4)
N4 0.013(4) 0.011(5) 0.017(4) 0.008(4) 0.004(4) 0.003(4)
N5 0.025(4) 0.027(5) 0.020(4) 0.010(4) 0.014(4) 0.010(4)
S1 0.0285(17) 0.033(2) 0.0224(17) 0.0033(13) 0.0116(15) 0.0002(14)
C1 0.037(6) 0.037(6) 0.026(5) 0.007(5) 0.003(5) 0.003(5)
C2 0.030(6) 0.043(6) 0.032(6) 0.007(5) 0.004(5) 0.001(5)
C3 0.033(6) 0.047(7) 0.029(6) -0.003(5) 0.010(5) 0.002(5)
C4 0.041(6) 0.040(6) 0.026(5) -0.003(5) 0.012(5) 0.005(5)
C5 0.032(5) 0.038(6) 0.025(5) -0.008(4) 0.016(4) 0.009(5)
C6 0.027(5) 0.032(6) 0.028(5) 0.005(5) 0.012(4) 0.009(5)
C7 0.036(6) 0.040(6) 0.034(5) 0.013(5) 0.015(5) 0.015(5)
C8 0.031(6) 0.053(7) 0.047(6) 0.021(6) 0.023(5) 0.017(5)
C9 0.038(6) 0.042(6) 0.051(6) 0.019(5) 0.019(5) -0.004(5)
C10 0.027(5) 0.038(6) 0.037(6) 0.015(5) 0.015(5) -0.001(5)
C11 0.026(5) 0.021(6) 0.024(5) 0.000(4) 0.004(5) 0.005(4)
C12 0.032(5) 0.026(6) 0.014(5) -0.005(4) 0.008(5) -0.001(5)
C13 0.036(5) 0.026(6) 0.019(5) -0.004(5) 0.002(5) 0.003(5)
C14 0.027(5) 0.029(6) 0.019(5) 0.001(5) 0.003(5) 0.006(5)
C15 0.020(5) 0.026(5) 0.016(5) 0.001(4) 0.006(4) 0.002(4)
C16 0.019(4) 0.018(5) 0.018(5) -0.005(4) 0.003(4) -0.002(4)
C17 0.025(5) 0.023(6) 0.028(5) -0.002(5) 0.007(5) 0.005(5)
C18 0.024(5) 0.018(5) 0.029(5) 0.009(5) 0.004(4) 0.004(5)
C19 0.019(5) 0.020(6) 0.028(5) 0.006(5) 0.006(4) 0.004(4)
C20 0.018(5) 0.017(5) 0.026(5) 0.006(4) 0.009(5) 0.006(4)
C21 0.037(5) 0.032(6) 0.019(5) 0.011(4) 0.008(4) 0.007(5)
C22 0.039(5) 0.050(6) 0.023(5) 0.008(5) 0.017(4) 0.005(6)
C23 0.041(6) 0.050(7) 0.026(5) 0.005(5) 0.020(5) 0.012(5)
C24 0.041(6) 0.042(6) 0.032(6) 0.004(5) 0.010(5) 0.009(5)
C25 0.036(5) 0.032(6) 0.023(5) 0.005(5) 0.006(5) 0.001(5)
C26 0.025(5) 0.031(5) 0.022(5) 0.006(4) 0.016(4) 0.006(4)
N6 0.030(4) 0.037(5) 0.023(4) 0.001(4) 0.010(4) 0.009(4)
C27 0.025(5) 0.044(6) 0.022(5) 0.003(5) 0.012(4) 0.013(5)
C28 0.026(6) 0.042(6) 0.021(5) -0.002(5) 0.002(5) 0.012(5)
C29 0.023(5) 0.038(6) 0.032(5) -0.003(5) 0.008(5) -0.001(5)
C30 0.024(5) 0.032(6) 0.027(5) -0.005(5) 0.014(5) 0.003(5)
B1 0.023(5) 0.009(5) 0.013(4) -0.005(4) 0.002(4) 0.002(4)
C31 0.026(5) 0.017(5) 0.011(4) -0.004(4) 0.011(4) 0.007(4)
C32 0.023(5) 0.031(5) 0.020(5) -0.005(5) 0.014(4) 0.011(5)
C33 0.027(5) 0.036(6) 0.037(5) -0.005(5) 0.019(4) -0.007(5)
C34 0.033(5) 0.025(6) 0.029(5) 0.003(5) 0.018(5) -0.001(5)
C35 0.031(5) 0.027(5) 0.019(5) 0.000(5) 0.013(4) 0.009(5)
C36 0.023(5) 0.024(5) 0.023(5) -0.007(5) 0.011(4) 0.009(5)
C37 0.023(5) 0.018(5) 0.008(4) 0.002(4) 0.001(4) 0.003(4)
C38 0.020(5) 0.026(6) 0.017(5) 0.008(4) 0.004(4) 0.009(4)
C39 0.030(5) 0.036(6) 0.022(5) 0.006(5) 0.010(5) 0.014(5)
C40 0.021(5) 0.037(6) 0.027(5) 0.006(5) 0.015(4) 0.005(5)
C41 0.014(5) 0.036(6) 0.022(5) -0.003(5) 0.012(4) -0.004(5)
C42 0.025(5) 0.033(6) 0.013(5) -0.003(4) 0.008(5) -0.001(5)
C43 0.025(5) 0.013(5) 0.019(5) 0.001(4) 0.006(4) 0.005(4)
C44 0.034(5) 0.013(5) 0.024(5) -0.005(5) 0.008(5) 0.007(5)
C45 0.027(5) 0.024(6) 0.032(6) -0.005(5) -0.004(5) 0.011(5)
C46 0.038(6) 0.030(6) 0.022(5) -0.007(5) -0.003(5) 0.009(5)
C47 0.039(6) 0.032(6) 0.022(5) -0.009(5) 0.012(5) 0.007(5)
C48 0.023(5) 0.018(5) 0.019(5) -0.003(4) 0.009(4) 0.008(4)
C49 0.019(4) 0.018(5) 0.012(5) -0.003(4) 0.003(4) 0.005(4)
C50 0.025(5) 0.028(6) 0.019(5) -0.003(5) 0.008(4) 0.003(5)
C51 0.030(5) 0.031(6) 0.023(5) -0.011(5) 0.009(4) 0.001(6)
C52 0.033(5) 0.023(6) 0.030(6) -0.008(5) 0.007(5) -0.002(5)
C53 0.033(5) 0.021(6) 0.023(5) -0.002(5) 0.004(5) -0.004(5)
C54 0.027(5) 0.025(5) 0.013(5) -0.006(5) 0.002(4) -0.004(5)

loop_
_atom_type_symbol
_atom_type_description
_atom_type_scat_dispersion_real
_atom_type_scat_dispersion_imag
_atom_type_scat_source
C C 0.0033 0.0016 'International Tables Vol C Tables 4.2.6.8 and 6.1.1.4'
H H 0.0000 0.0000 'International Tables Vol C Tables 4.2.6.8 and 6.1.1.4'
B B 0.0013 0.0007 'International Tables Vol C Tables 4.2.6.8 and 6.1.1.4'
N N 0.0061 0.0033 'International Tables Vol C Tables 4.2.6.8 and 6.1.1.4'
S S 0.1246 0.1234 'International Tables Vol C Tables 4.2.6.8 and 6.1.1.4'
Ru Ru -1.2594 0.8363 'International Tables Vol C Tables 4.2.6.8 and 6.1.1.4'

loop_
_geom_angle_atom_site_label_1
_geom_angle_atom_site_label_2
_geom_angle_atom_site_label_3
_geom_angle
N3 Ru1 N4 78.0(3)
N3 Ru1 N1 91.7(3)
N4 Ru1 N1 94.3(3)
N3 Ru1 N2 95.6(3)
N4 Ru1 N2 171.3(3)
N1 Ru1 N2 79.8(3)
N3 Ru1 N5 175.7(3)
N4 Ru1 N5 98.9(3)
N1 Ru1 N5 91.4(3)
N2 Ru1 N5 87.8(3)
N3 Ru1 S1 85.4(2)
N4 Ru1 S1 91.3(2)
N1 Ru1 S1 173.0(2)
N2 Ru1 S1 94.1(2)
N5 Ru1 S1 91.8(2)
C1 N1 C5 116.3(9)
C1 N1 Ru1 130.0(7)
C5 N1 Ru1 113.7(7)
C10 N2 C6 117.2(9)
C10 N2 Ru1 126.3(7)
C6 N2 Ru1 116.4(7)
C15 N3 C11 116.6(8)
C15 N3 Ru1 117.1(7)
C11 N3 Ru1 126.0(7)
C16 N4 C20 115.1(8)
C16 N4 Ru1 117.2(6)
C20 N4 Ru1 127.5(7)
C25 N5 C21 117.9(9)
C25 N5 Ru1 119.9(7)
C21 N5 Ru1 122.2(7)
C26 S1 Ru1 114.1(4)
N1 C1 C2 126.6(10)
C1 C2 C3 117.2(11)
C4 C3 C2 121.3(11)
C3 C4 C5 117.4(10)
N1 C5 C4 121.2(10)
N1 C5 C6 115.7(9)
C4 C5 C6 123.1(10)
N2 C6 C7 123.2(11)
N2 C6 C5 114.1(9)
C7 C6 C5 122.8(10)
C8 C7 C6 118.3(11)
C7 C8 C9 121.3(11)
C8 C9 C10 115.3(11)
N2 C10 C9 124.6(10)
N3 C11 C12 124.0(9)
C13 C12 C11 118.6(10)
C12 C13 C14 117.6(11)
C15 C14 C13 122.1(10)
N3 C15 C14 121.0(9)
N3 C15 C16 115.2(9)
C14 C15 C16 123.8(10)
N4 C16 C17 124.1(9)
N4 C16 C15 112.3(9)
C17 C16 C15 123.7(10)
C18 C17 C16 118.8(10)
C17 C18 C19 118.7(10)
C20 C19 C18 119.5(10)
C19 C20 N4 123.7(10)
N5 C21 C22 121.8(10)
C23 C22 C21 118.6(11)
C24 C23 C22 118.0(12)
C23 C24 C25 122.7(12)
N5 C25 C24 120.8(11)
N6 C26 C30 120.4(9)
N6 C26 S1 121.2(8)
C30 C26 S1 118.4(8)
C27 N6 C26 118.8(9)
N6 C27 C28 123.0(10)
C27 C28 C29 119.8(10)
C28 C29 C30 119.1(10)
C29 C30 C26 118.8(10)
C49 B1 C31 112.3(8)
C49 B1 C43 108.1(7)
C31 B1 C43 109.8(8)
C49 B1 C37 110.5(8)
C31 B1 C37 106.3(8)
C43 B1 C37 109.9(8)
C32 C31 C36 113.5(9)
C32 C31 B1 125.4(9)
C36 C31 B1 121.1(9)
C31 C32 C33 124.0(9)
C34 C33 C32 118.7(9)
C33 C34 C35 120.4(10)
C34 C35 C36 119.2(9)
C35 C36 C31 124.0(9)
C42 C37 C38 113.2(10)
C42 C37 B1 126.6(9)
C38 C37 B1 120.2(9)
C39 C38 C37 123.5(10)
C40 C39 C38 120.0(11)
C39 C40 C41 119.4(10)
C40 C41 C42 120.3(10)
C37 C42 C41 123.6(10)
C48 C43 C44 115.5(9)
C48 C43 B1 125.1(9)
C44 C43 B1 119.3(9)
C45 C44 C43 122.8(9)
C46 C45 C44 119.5(10)
C45 C46 C47 120.1(10)
C46 C47 C48 119.5(10)
C43 C48 C47 122.6(9)
C50 C49 C54 115.6(10)
C50 C49 B1 124.4(10)
C54 C49 B1 119.9(9)
C49 C50 C51 122.9(10)
C52 C51 C50 119.7(10)
C51 C52 C53 119.2(11)
C52 C53 C54 120.5(11)
C53 C54 C49 122.0(10)

loop_
_geom_bond_atom_site_label_1
_geom_bond_atom_site_label_2
_geom_bond_distance
Ru1 N3 2.032(7)
Ru1 N4 2.056(7)
Ru1 N1 2.056(8)
Ru1 N2 2.063(7)
Ru1 N5 2.098(8)
Ru1 S1 2.396(3)
N1 C1 1.322(11)
N1 C5 1.405(11)
N2 C10 1.321(11)
N2 C6 1.352(10)
N3 C15 1.349(11)
N3 C11 1.375(11)
N4 C16 1.364(11)
N4 C20 1.366(10)
N5 C25 1.349(11)
N5 C21 1.359(11)
S1 C26 1.744(10)
C1 C2 1.378(12)
C2 C3 1.387(12)
C3 C4 1.382(13)
C4 C5 1.441(12)
C5 C6 1.476(13)
C6 C7 1.384(12)
C7 C8 1.355(13)
C8 C9 1.406(12)
C9 C10 1.411(12)
C11 C12 1.381(12)
C12 C13 1.366(11)
C13 C14 1.389(13)
C14 C15 1.374(13)
C15 C16 1.479(13)
C16 C17 1.386(12)
C17 C18 1.363(11)
C18 C19 1.395(12)
C19 C20 1.360(11)
C21 C22 1.399(12)
C22 C23 1.387(13)
C23 C24 1.336(13)
C24 C25 1.368(13)
C26 N6 1.361(11)
C26 C30 1.436(12)
N6 C27 1.348(10)
C27 C28 1.376(12)
C28 C29 1.377(13)
C29 C30 1.392(11)
B1 C49 1.630(13)
B1 C31 1.633(14)
B1 C43 1.656(12)
B1 C37 1.662(14)
C31 C32 1.395(11)
C31 C36 1.410(10)
C32 C33 1.396(12)
C33 C34 1.372(10)
C34 C35 1.375(12)
C35 C36 1.377(12)
C37 C42 1.396(12)
C37 C38 1.411(11)
C38 C39 1.399(12)
C39 C40 1.362(12)
C40 C41 1.362(12)
C41 C42 1.399(12)
C43 C48 1.371(12)
C43 C44 1.403(12)
C44 C45 1.402(10)
C45 C46 1.367(13)
C46 C47 1.370(12)
C47 C48 1.421(10)
C49 C50 1.381(12)
C49 C54 1.403(12)
C50 C51 1.408(12)
C51 C52 1.367(13)
C52 C53 1.379(13)
C53 C54 1.392(11)
